data_1534747
loop_
_publ_author_name
'Gromilov, S.A.'
'Baydina, I.A.'
'Hranenko, S.P.'
'Venedictov, A.B.'
'Alekseev, V.I.'

_publ_section_title
;
 The crystal structure of ammonium-sodium hexanitrites of iridium(III) and
 rhodium(III)
;
_journal_name_full 'Zhurnal Neorganicheskoi Khimii'
_journal_page_first 682
_journal_page_last 684
_journal_volume 35
_journal_year 1990
_chemical_formula_sum 'H8 Ir N8 Na O12'
_chemical_name_systematic '(N H4)2 Na (Ir (N O2)6)'
_space_group_IT_number 202
_symmetry_space_group_name_Hall '-F 2 2 3'
_symmetry_space_group_name_H-M 'F m -3'
_cell_angle_alpha 90
_cell_angle_beta 90
_cell_angle_gamma 90
_cell_formula_units_Z 4
_cell_length_a 10.512
_cell_length_b 10.512
_cell_length_c 10.512
_cell_volume 1161.599
_citation_journal_id_ASTM ZNOKAQ
_cod_data_source_file Gromilov_ZNOKAQ_1990_983.cif
_cod_data_source_block H8Ir1N8Na1O12
_cod_original_formula_sum 'H8 Ir1 N8 Na1 O12'
_cod_database_code 1534747

loop_
_symmetry_equiv_pos_as_xyz
x,y,z
-x,-y,z
x,-y,-z
-x,y,-z
z,x,y
-z,-x,y
z,-x,-y
-z,x,-y
y,z,x
y,-z,-x
-y,z,-x
-y,-z,x
-x,-y,-z
x,y,-z
-x,y,z
x,-y,z
-z,-x,-y
z,x,-y
-z,x,y
z,-x,y
-y,-z,-x
-y,z,x
y,-z,x
y,z,-x
x,y+1/2,z+1/2
-x,-y+1/2,z+1/2
x,-y+1/2,-z+1/2
-x,y+1/2,-z+1/2
z,x+1/2,y+1/2
-z,-x+1/2,y+1/2
z,-x+1/2,-y+1/2
-z,x+1/2,-y+1/2
y,z+1/2,x+1/2
y,-z+1/2,-x+1/2
-y,z+1/2,-x+1/2
-y,-z+1/2,x+1/2
-x,-y+1/2,-z+1/2
x,y+1/2,-z+1/2
-x,y+1/2,z+1/2
x,-y+1/2,z+1/2
-z,-x+1/2,-y+1/2
z,x+1/2,-y+1/2
-z,x+1/2,y+1/2
z,-x+1/2,y+1/2
-y,-z+1/2,-x+1/2
-y,z+1/2,x+1/2
y,-z+1/2,x+1/2
y,z+1/2,-x+1/2
x+1/2,y,z+1/2
-x+1/2,-y,z+1/2
x+1/2,-y,-z+1/2
-x+1/2,y,-z+1/2
z+1/2,x,y+1/2
-z+1/2,-x,y+1/2
z+1/2,-x,-y+1/2
-z+1/2,x,-y+1/2
y+1/2,z,x+1/2
y+1/2,-z,-x+1/2
-y+1/2,z,-x+1/2
-y+1/2,-z,x+1/2
-x+1/2,-y,-z+1/2
x+1/2,y,-z+1/2
-x+1/2,y,z+1/2
x+1/2,-y,z+1/2
-z+1/2,-x,-y+1/2
z+1/2,x,-y+1/2
-z+1/2,x,y+1/2
z+1/2,-x,y+1/2
-y+1/2,-z,-x+1/2
-y+1/2,z,x+1/2
y+1/2,-z,x+1/2
y+1/2,z,-x+1/2
x+1/2,y+1/2,z
-x+1/2,-y+1/2,z
x+1/2,-y+1/2,-z
-x+1/2,y+1/2,-z
z+1/2,x+1/2,y
-z+1/2,-x+1/2,y
z+1/2,-x+1/2,-y
-z+1/2,x+1/2,-y
y+1/2,z+1/2,x
y+1/2,-z+1/2,-x
-y+1/2,z+1/2,-x
-y+1/2,-z+1/2,x
-x+1/2,-y+1/2,-z
x+1/2,y+1/2,-z
-x+1/2,y+1/2,z
x+1/2,-y+1/2,z
-z+1/2,-x+1/2,-y
z+1/2,x+1/2,-y
-z+1/2,x+1/2,y
z+1/2,-x+1/2,y
-y+1/2,-z+1/2,-x
-y+1/2,z+1/2,x
y+1/2,-z+1/2,x
y+1/2,z+1/2,-x

loop_
_atom_site_label
_atom_site_type_symbol
_atom_site_fract_x
_atom_site_fract_y
_atom_site_fract_z
_atom_site_occupancy
_atom_site_U_iso_or_equiv
_atom_site_attached_hydrogens
N1 N-3 0.25 0.25 0.25 1 0.0 4
N2 N+3 0 0.196 0 1 0.0 0
Na1 Na+1 0.5 0 0 1 0.0 0
O1 O-2 0 0.2553 0.1029 1 0.0 0
Ir1 Ir+3 0 0 0 1 0.0 0
